data_4328997
loop_
_publ_author_name
'Fang-Hua Zhao'
'Yun-Xia Che'
'Ji-Min Zheng'
'Fernande Grandjean'
'Gary J. Long'

_publ_section_title
;
 Two Acentric Mononuclear Molecular Complexes with Unusual Magnetic and
 Ferroelectric Properties
;
_journal_name_full 'Inorganic Chemistry'
_journal_page_first 4862
_journal_page_last 4868
_journal_paper_doi 10.1021/ic300394c
_journal_volume 51
_journal_year 2012
_chemical_formula_sum 'C4 H12 Cl2 Cu N20'
_chemical_formula_weight 474.78
_chemical_name_systematic
; 
 ? 
;
_space_group_IT_number 104
_symmetry_cell_setting tetragonal
_symmetry_space_group_name_Hall 'P 4 -2n'
_symmetry_space_group_name_H-M 'P 4 n c'
_atom_sites_solution_hydrogens geom
_atom_sites_solution_primary direct
_atom_sites_solution_secondary difmap
_audit_creation_method SHELXL-97
_cell_angle_alpha 90.00
_cell_angle_beta 90.00
_cell_angle_gamma 90.00
_cell_formula_units_Z 2
_cell_length_a 9.5134(10)
_cell_length_b 9.5134(10)
_cell_length_c 8.8507(19)
_cell_measurement_reflns_used 2115
_cell_measurement_temperature 294(2)
_cell_measurement_theta_max 26.28
_cell_measurement_theta_min 3.03
_cell_volume 801.0(2)
_computing_cell_refinement 'Bruker SMART'
_computing_data_collection 'Bruker SMART'
_computing_data_reduction 'Bruker SAINT'
_computing_molecular_graphics 'Bruker SHELXTL'
_computing_publication_material 'Bruker SHELXTL'
_computing_structure_refinement 'SHELXL-97 (Sheldrick, 1997)'
_computing_structure_solution 'SHELXS-97 (Sheldrick, 1990)'
_diffrn_ambient_temperature 294(2)
_diffrn_measured_fraction_theta_full 1.000
_diffrn_measured_fraction_theta_max 1.000
_diffrn_measurement_device_type 'CCD area detector'
_diffrn_measurement_method 'phi and omega scans'
_diffrn_radiation_monochromator graphite
_diffrn_radiation_source 'fine-focus sealed tube'
_diffrn_radiation_type MoK\a
_diffrn_radiation_wavelength 0.71073
_diffrn_reflns_av_R_equivalents 0.0322
_diffrn_reflns_av_sigmaI/netI 0.0246
_diffrn_reflns_limit_h_max 8
_diffrn_reflns_limit_h_min -11
_diffrn_reflns_limit_k_max 11
_diffrn_reflns_limit_k_min -11
_diffrn_reflns_limit_l_max 10
_diffrn_reflns_limit_l_min -11
_diffrn_reflns_number 4075
_diffrn_reflns_theta_full 26.29
_diffrn_reflns_theta_max 26.29
_diffrn_reflns_theta_min 3.03
_exptl_absorpt_coefficient_mu 1.743
_exptl_absorpt_correction_T_max 0.8450
_exptl_absorpt_correction_T_min 0.7219
_exptl_absorpt_correction_type multi-scan
_exptl_absorpt_process_details sadabs
_exptl_crystal_colour Blue
_exptl_crystal_density_diffrn 1.968
_exptl_crystal_density_meas ?
_exptl_crystal_description Block
_exptl_crystal_F_000 478
_exptl_crystal_size_max 0.20
_exptl_crystal_size_mid 0.16
_exptl_crystal_size_min 0.10
_refine_diff_density_max 0.172
_refine_diff_density_min -0.438
_refine_diff_density_rms 0.064
_refine_ls_abs_structure_details 'Flack H D (1983), Acta Cryst. A39, 876-881'
_refine_ls_abs_structure_Flack 0.023(15)
_refine_ls_extinction_method none
_refine_ls_goodness_of_fit_ref 1.000
_refine_ls_hydrogen_treatment constr
_refine_ls_matrix_type full
_refine_ls_number_parameters 64
_refine_ls_number_reflns 816
_refine_ls_number_restraints 1
_refine_ls_restrained_S_all 1.000
_refine_ls_R_factor_all 0.0248
_refine_ls_R_factor_gt 0.0213
_refine_ls_shift/su_max 0.000
_refine_ls_shift/su_mean 0.000
_refine_ls_structure_factor_coef Fsqd
_refine_ls_weighting_details 'calc w=1/[\s^2^(Fo^2^)+(0.0351P)^2^+0.0000P] where P=(Fo^2^+2Fc^2^)/3'
_refine_ls_weighting_scheme calc
_refine_ls_wR_factor_gt 0.0533
_refine_ls_wR_factor_ref 0.0545
_reflns_number_gt 740
_reflns_number_total 816
_reflns_threshold_expression >2sigma(I)
_cod_data_source_file ic300394c_si_002_2.cif
_cod_data_source_block 2Cu
_cod_depositor_comments
;
The following automatic conversions were performed:

'_exptl_crystal_density_meas' value 'none' was changed to '?' - the
value is perceived as not measured.

Automatic conversion script
Id: cif_fix_values 3008 2015-01-20 13:52:24Z robertas 
;
_cod_original_cell_volume 801.03(19)
_cod_database_code 4328997

loop_
_symmetry_equiv_pos_as_xyz
'x, y, z'
'-x, -y, z'
'-y, x, z'
'y, -x, z'
'x+1/2, -y+1/2, z+1/2'
'-x+1/2, y+1/2, z+1/2'
'-y+1/2, -x+1/2, z+1/2'
'y+1/2, x+1/2, z+1/2'

loop_
_atom_site_label
_atom_site_type_symbol
_atom_site_fract_x
_atom_site_fract_y
_atom_site_fract_z
_atom_site_U_iso_or_equiv
_atom_site_adp_type
_atom_site_occupancy
_atom_site_symmetry_multiplicity
_atom_site_calc_flag
_atom_site_refinement_flags
C1 C 0.2204(2) 0.2287(2) 0.2839(3) 0.0202(5) Uani 1 1 d .
Cl1 Cl 0.0000 0.0000 0.66278(12) 0.0212(4) Uani 1 4 d S
Cl2 Cl 0.0000 0.0000 0.05068(12) 0.0216(3) Uani 1 4 d S
Cu1 Cu 0.0000 0.0000 0.34530(5) 0.01500(15) Uani 1 4 d S
N1 N 0.24881(18) 0.35703(17) 0.3411(3) 0.0292(4) Uani 1 1 d .
H1 H 0.3182 0.4093 0.3143 0.035 Uiso 1 1 calc R
N2 N 0.1519(2) 0.39155(18) 0.4470(3) 0.0292(4) Uani 1 1 d .
N3 N 0.0654(2) 0.28852(18) 0.4542(3) 0.0233(4) Uani 1 1 d .
N4 N 0.10504(16) 0.18454(16) 0.3545(2) 0.0179(3) Uani 1 1 d .
N5 N 0.29683(19) 0.1628(2) 0.1801(3) 0.0299(5) Uani 1 1 d .
H5A H 0.2732 0.0800 0.1504 0.036 Uiso 1 1 calc R
H5B H 0.3699 0.2029 0.1426 0.036 Uiso 1 1 calc R

loop_
_atom_site_aniso_label
_atom_site_aniso_U_11
_atom_site_aniso_U_22
_atom_site_aniso_U_33
_atom_site_aniso_U_23
_atom_site_aniso_U_13
_atom_site_aniso_U_12
C1 0.0183(12) 0.0204(12) 0.0218(11) 0.0049(8) -0.0026(8) -0.0012(9)
Cl1 0.0233(5) 0.0233(5) 0.0172(8) 0.000 0.000 0.000
Cl2 0.0246(5) 0.0246(5) 0.0155(7) 0.000 0.000 0.000
Cu1 0.01202(16) 0.01202(16) 0.0210(3) 0.000 0.000 0.000
N1 0.0265(10) 0.0208(9) 0.0403(11) 0.0028(11) -0.0005(11) -0.0100(8)
N2 0.0270(10) 0.0201(10) 0.0406(11) -0.0052(9) -0.0019(11) -0.0032(8)
N3 0.0237(11) 0.0182(10) 0.0281(10) -0.0033(8) -0.0012(9) 0.0003(8)
N4 0.0172(8) 0.0150(8) 0.0213(8) -0.0005(9) -0.0007(9) -0.0010(6)
N5 0.0269(11) 0.0312(11) 0.0315(12) 0.0003(10) 0.0104(10) -0.0057(9)

loop_
_atom_type_symbol
_atom_type_description
_atom_type_scat_dispersion_real
_atom_type_scat_dispersion_imag
_atom_type_scat_source
C C 0.0033 0.0016 'International Tables Vol C Tables 4.2.6.8 and 6.1.1.4'
H H 0.0000 0.0000 'International Tables Vol C Tables 4.2.6.8 and 6.1.1.4'
N N 0.0061 0.0033 'International Tables Vol C Tables 4.2.6.8 and 6.1.1.4'
Cu Cu 0.3201 1.2651 'International Tables Vol C Tables 4.2.6.8 and 6.1.1.4'
Cl Cl 0.1484 0.1585 'International Tables Vol C Tables 4.2.6.8 and 6.1.1.4'

loop_
_geom_angle_atom_site_label_1
_geom_angle_atom_site_label_2
_geom_angle_atom_site_label_3
_geom_angle
_geom_angle_site_symmetry_1
_geom_angle_site_symmetry_3
N5 C1 N4 128.8(2) . .
N5 C1 N1 125.2(2) . .
N4 C1 N1 105.96(19) . .
N4 Cu1 N4 175.40(13) . 2
N4 Cu1 N4 89.908(5) . 4
N4 Cu1 N4 89.908(5) 2 4
N4 Cu1 N4 89.908(5) . 3
N4 Cu1 N4 89.908(5) 2 3
N4 Cu1 N4 175.40(13) 4 3
N4 Cu1 Cl2 92.30(7) . .
N4 Cu1 Cl2 92.30(7) 2 .
N4 Cu1 Cl2 92.30(7) 4 .
N4 Cu1 Cl2 92.30(7) 3 .
N4 Cu1 Cl1 87.70(7) . .
N4 Cu1 Cl1 87.70(7) 2 .
N4 Cu1 Cl1 87.70(7) 4 .
N4 Cu1 Cl1 87.70(7) 3 .
Cl2 Cu1 Cl1 180.0 . .
C1 N1 N2 110.01(17) . .
C1 N1 H1 125.0 . .
N2 N1 H1 125.0 . .
N3 N2 N1 106.62(16) . .
N2 N3 N4 109.96(17) . .
C1 N4 N3 107.44(16) . .
C1 N4 Cu1 131.52(15) . .
N3 N4 Cu1 120.91(12) . .
C1 N5 H5A 120.0 . .
C1 N5 H5B 120.0 . .
H5A N5 H5B 120.0 . .

loop_
_geom_bond_atom_site_label_1
_geom_bond_atom_site_label_2
_geom_bond_distance
_geom_bond_site_symmetry_2
C1 N5 1.329(3) .
C1 N4 1.330(3) .
C1 N1 1.349(3) .
Cl1 Cu1 2.8099(12) .
Cl2 Cu1 2.6076(13) .
Cu1 N4 2.0217(15) .
Cu1 N4 2.0217(15) 2
Cu1 N4 2.0217(15) 4
Cu1 N4 2.0217(15) 3
N1 N2 1.355(3) .
N1 H1 0.8600 .
N2 N3 1.281(3) .
N3 N4 1.379(2) .
N5 H5A 0.8600 .
N5 H5B 0.8600 .

loop_
_geom_torsion_atom_site_label_1
_geom_torsion_atom_site_label_2
_geom_torsion_atom_site_label_3
_geom_torsion_atom_site_label_4
_geom_torsion
_geom_torsion_site_symmetry_1
N5 C1 N1 N2 -178.6(2) .
N4 C1 N1 N2 0.3(3) .
C1 N1 N2 N3 -0.6(3) .
N1 N2 N3 N4 0.6(2) .
N5 C1 N4 N3 178.9(2) .
N1 C1 N4 N3 0.0(2) .
N5 C1 N4 Cu1 3.1(4) .
N1 C1 N4 Cu1 -175.66(14) .
N2 N3 N4 C1 -0.4(2) .
N2 N3 N4 Cu1 175.85(14) .
N4 Cu1 N4 C1 43.8(3) 4
N4 Cu1 N4 C1 -140.76(17) 3
Cl2 Cu1 N4 C1 -48.5(2) .
Cl1 Cu1 N4 C1 131.5(2) .
N4 Cu1 N4 N3 -131.39(12) 4
N4 Cu1 N4 N3 44.01(19) 3
Cl2 Cu1 N4 N3 136.31(14) .
Cl1 Cu1 N4 N3 -43.69(14) .
